data_2234023
loop_
_publ_author_name
'Yuan, Xiao-Feng'
'Tian, Hai-Yan'
'Li, Jin-Hang'
'Yu, Tong'
'Jiang, Ren-Wang'

_publ_section_title
;
 Secohellebrigeninamide
;
_journal_coeditor_code VM2153
_journal_issue 3
_journal_name_full 'Acta Crystallographica Section E'
_journal_page_first o682
_journal_paper_doi 10.1107/S160053681200520X
_journal_volume 68
_journal_year 2012
_chemical_formula_iupac 'C26 H37 N O5'
_chemical_formula_moiety 'C26 H37 N O5'
_chemical_formula_sum 'C26 H37 N O5'
_chemical_formula_weight 443.57
_chemical_name_systematic
;
Secohellebrigeninamide
;
_space_group_IT_number 4
_space_group_name_Hall 'P 2yb'
_symmetry_cell_setting monoclinic
_symmetry_space_group_name_Hall 'P 2yb'
_symmetry_space_group_name_H-M 'P 1 21 1'
_atom_sites_solution_hydrogens geom
_atom_sites_solution_primary direct
_atom_sites_solution_secondary difmap
_audit_creation_method SHELXL-97
_cell_angle_alpha 90.00
_cell_angle_beta 98.693(2)
_cell_angle_gamma 90.00
_cell_formula_units_Z 2
_cell_length_a 6.69420(10)
_cell_length_b 16.0580(4)
_cell_length_c 10.9672(3)
_cell_measurement_reflns_used 1847
_cell_measurement_temperature 291(2)
_cell_measurement_theta_max 62.6
_cell_measurement_theta_min 6.15
_cell_volume 1165.38(5)
_computing_cell_refinement 'CrysAlis PRO (Agilent, 2011)'
_computing_data_collection 'CrysAlis PRO (Agilent, 2011)'
_computing_data_reduction 'XPREP in SHELXTL (Sheldrick, 2008)'
_computing_molecular_graphics 'XP in SHELXTL (Sheldrick, 2008)'
_computing_publication_material 'SHELXTL (Sheldrick, 2008)'
_computing_structure_refinement 'SHELXTL (Sheldrick, 2008)'
_computing_structure_solution 'SHELXTL (Sheldrick, 2008)'
_diffrn_ambient_temperature 291(2)
_diffrn_measured_fraction_theta_full 0.974
_diffrn_measured_fraction_theta_max 0.974
_diffrn_measurement_device_type 'Oxford Diffraction Gemini S Ultra Sapphire CCD'
_diffrn_measurement_method '\w scan'
_diffrn_radiation_monochromator graphite
_diffrn_radiation_source 'fine-focus sealed tube'
_diffrn_radiation_type CuK\a
_diffrn_radiation_wavelength 1.54184
_diffrn_reflns_av_R_equivalents 0.0206
_diffrn_reflns_av_sigmaI/netI 0.0313
_diffrn_reflns_limit_h_max 7
_diffrn_reflns_limit_h_min -2
_diffrn_reflns_limit_k_max 16
_diffrn_reflns_limit_k_min -18
_diffrn_reflns_limit_l_max 11
_diffrn_reflns_limit_l_min -12
_diffrn_reflns_number 3575
_diffrn_reflns_theta_full 62.72
_diffrn_reflns_theta_max 62.72
_diffrn_reflns_theta_min 5.51
_diffrn_standards_decay_% 0
_diffrn_standards_number 0
_exptl_absorpt_coefficient_mu 0.696
_exptl_absorpt_correction_T_max 1.000
_exptl_absorpt_correction_T_min 0.673
_exptl_absorpt_correction_type multi-scan
_exptl_absorpt_process_details '(SADABS; Sheldrick, 2004)'
_exptl_crystal_colour colorless
_exptl_crystal_density_diffrn 1.264
_exptl_crystal_density_method 'not measured'
_exptl_crystal_description block
_exptl_crystal_F_000 480
_exptl_crystal_size_max 0.38
_exptl_crystal_size_mid 0.30
_exptl_crystal_size_min 0.25
_refine_diff_density_max 0.179
_refine_diff_density_min -0.157
_refine_ls_abs_structure_Flack -0.3(3)
_refine_ls_extinction_method none
_refine_ls_goodness_of_fit_ref 1.036
_refine_ls_hydrogen_treatment constr
_refine_ls_matrix_type full
_refine_ls_number_parameters 293
_refine_ls_number_reflns 2534
_refine_ls_number_restraints 1
_refine_ls_restrained_S_all 1.036
_refine_ls_R_factor_all 0.0471
_refine_ls_R_factor_gt 0.0458
_refine_ls_shift/su_max 0.000
_refine_ls_shift/su_mean 0.000
_refine_ls_structure_factor_coef Fsqd
_refine_ls_weighting_details 'calc w=1/[\s^2^(Fo^2^)+(0.0899P)^2^+0.1076P] where P=(Fo^2^+2Fc^2^)/3'
_refine_ls_weighting_scheme calc
_refine_ls_wR_factor_gt 0.1279
_refine_ls_wR_factor_ref 0.1298
_reflns_number_gt 2431
_reflns_number_total 2534
_reflns_threshold_expression I>2sigma(I)
_cod_data_source_file vm2153.cif
_cod_data_source_block I
_cod_original_sg_symbol_H-M 'P 21'
_cod_database_code 2234023
_cod_database_fobs_code 2234023

loop_
_symmetry_equiv_pos_as_xyz
'x, y, z'
'-x, y+1/2, -z'

loop_
_atom_site_type_symbol
_atom_site_label
_atom_site_fract_x
_atom_site_fract_y
_atom_site_fract_z
_atom_site_U_iso_or_equiv
_atom_site_adp_type
_atom_site_calc_flag
_atom_site_refinement_flags
_atom_site_occupancy
_atom_site_symmetry_multiplicity
_atom_site_disorder_assembly
_atom_site_disorder_group
O O1 0.3441(4) 1.40909(16) 0.1536(2) 0.0750(6) Uani d . 1 1 . .
H H1A 0.4127 1.4495 0.1793 0.113 Uiso calc R 1 1 . .
O O2 0.0185(3) 1.30160(16) 0.1275(2) 0.0737(7) Uani d . 1 1 . .
H H2A 0.0758 1.3465 0.1413 0.111 Uiso calc R 1 1 . .
O O3 -0.0767(8) 1.1408(4) 0.3299(6) 0.1087(18) Uani d P 0.608(10) 1 A 1
O O3A -0.0065(11) 1.2140(6) 0.4159(9) 0.1087(18) Uani d P 0.39 1 A 2
O O4 0.2368(3) 0.91532(13) 0.12249(17) 0.0530(5) Uani d . 1 1 . .
O O5 0.5706(4) 0.54857(15) 0.2410(3) 0.0815(7) Uani d . 1 1 . .
N N1 0.9026(4) 0.56933(19) 0.3016(3) 0.0666(7) Uani d . 1 1 . .
C C1 0.3354(5) 1.2767(2) 0.3439(3) 0.0618(8) Uani d . 1 1 . .
H H1B 0.2441 1.3234 0.3468 0.074 Uiso calc R 1 1 . .
H H1C 0.3765 1.2577 0.4279 0.074 Uiso calc R 1 1 . .
C C2 0.5202(5) 1.3069(3) 0.2931(3) 0.0712(9) Uani d . 1 1 . .
H H2B 0.5820 1.3521 0.3440 0.085 Uiso calc R 1 1 . .
H H2C 0.6177 1.2619 0.2968 0.085 Uiso calc R 1 1 . .
C C3 0.4688(5) 1.3362(2) 0.1624(3) 0.0674(9) Uani d . 1 1 . .
H H3A 0.5939 1.3489 0.1298 0.081 Uiso calc R 1 1 . .
C C4 0.3537(5) 1.2682(2) 0.0838(3) 0.0634(8) Uani d . 1 1 . .
H H4A 0.3137 1.2896 0.0010 0.076 Uiso calc R 1 1 . .
H H4B 0.4445 1.2217 0.0784 0.076 Uiso calc R 1 1 . .
C C5 0.1669(4) 1.2363(2) 0.1317(3) 0.0560(7) Uani d . 1 1 . .
C C6 0.0671(5) 1.1673(2) 0.0493(3) 0.0671(9) Uani d . 1 1 . .
H H6A -0.0642 1.1554 0.0724 0.080 Uiso calc R 1 1 . .
H H6B 0.0456 1.1868 -0.0354 0.080 Uiso calc R 1 1 . .
C C7 0.1889(6) 1.0873(2) 0.0561(3) 0.0644(8) Uani d . 1 1 . .
H H7A 0.3133 1.0969 0.0231 0.077 Uiso calc R 1 1 . .
H H7B 0.1125 1.0450 0.0058 0.077 Uiso calc R 1 1 . .
C C8 0.2392(4) 1.05563(19) 0.1893(2) 0.0473(6) Uani d . 1 1 . .
H H8A 0.1111 1.0420 0.2177 0.057 Uiso calc R 1 1 . .
C C9 0.3438(4) 1.12326(18) 0.2759(2) 0.0483(6) Uani d . 1 1 . .
H H9A 0.4721 1.1361 0.2472 0.058 Uiso calc R 1 1 . .
C C10 0.2204(4) 1.2060(2) 0.2691(2) 0.0515(7) Uani d . 1 1 A .
C C11 0.3965(5) 1.0893(2) 0.4077(2) 0.0599(8) Uani d . 1 1 . .
H H11A 0.4701 1.1314 0.4598 0.072 Uiso calc R 1 1 . .
H H11B 0.2728 1.0772 0.4403 0.072 Uiso calc R 1 1 . .
C C12 0.5241(5) 1.0104(2) 0.4113(3) 0.0613(8) Uani d . 1 1 . .
H H12A 0.5511 0.9903 0.4955 0.074 Uiso calc R 1 1 . .
H H12B 0.6528 1.0240 0.3857 0.074 Uiso calc R 1 1 . .
C C13 0.4233(4) 0.94111(19) 0.3285(2) 0.0497(6) Uani d . 1 1 . .
C C14 0.3650(4) 0.97681(19) 0.1972(2) 0.0445(6) Uani d . 1 1 . .
C C15 0.5674(4) 0.9822(2) 0.1456(3) 0.0545(7) Uani d . 1 1 . .
H H15A 0.5486 0.9665 0.0592 0.065 Uiso calc R 1 1 . .
H H15B 0.6208 1.0384 0.1535 0.065 Uiso calc R 1 1 . .
C C16 0.7123(4) 0.9212(2) 0.2229(3) 0.0598(8) Uani d . 1 1 . .
H H16A 0.8179 0.9508 0.2760 0.072 Uiso calc R 1 1 . .
H H16B 0.7739 0.8835 0.1704 0.072 Uiso calc R 1 1 . .
C C17 0.5736(4) 0.8739(2) 0.2993(3) 0.0520(6) Uani d . 1 1 . .
H H17A 0.6491 0.8492 0.3741 0.062 Uiso calc R 1 1 . .
C C18 0.2473(5) 0.9056(3) 0.3841(3) 0.0682(9) Uani d . 1 1 . .
H H18A 0.1603 0.9501 0.4018 0.102 Uiso calc R 1 1 . .
H H18B 0.2976 0.8766 0.4590 0.102 Uiso calc R 1 1 . .
H H18C 0.1727 0.8677 0.3267 0.102 Uiso calc R 1 1 . .
C C19 0.0265(6) 1.1947(3) 0.3181(4) 0.0756(10) Uani d . 1 1 . .
H H19A -0.0214 1.2446 0.3458 0.091 Uiso calc PR 0.608(10) 1 A 1
H H19B -0.0789 1.1699 0.2657 0.091 Uiso calc PR 0.392(10) 1 A 2
C C20 0.4571(4) 0.8096(2) 0.2173(3) 0.0509(7) Uani d . 1 1 . .
C C21 0.2995(4) 0.83593(19) 0.1362(3) 0.0533(7) Uani d . 1 1 . .
H H21A 0.2281 0.7961 0.0855 0.064 Uiso calc R 1 1 . .
C C22 0.5116(4) 0.7228(2) 0.2182(3) 0.0519(7) Uani d . 1 1 . .
H H22A 0.4238 0.6878 0.1682 0.062 Uiso calc R 1 1 . .
C C23 0.6737(4) 0.6871(2) 0.2826(3) 0.0533(7) Uani d . 1 1 . .
H H23A 0.7655 0.7195 0.3343 0.064 Uiso calc R 1 1 . .
C C24 0.7095(5) 0.5968(2) 0.2728(3) 0.0584(7) Uani d . 1 1 . .
C C25 0.9418(7) 0.4814(3) 0.2967(6) 0.1014(15) Uani d . 1 1 . .
H H25A 0.8161 0.4518 0.2801 0.152 Uiso calc R 1 1 . .
H H25B 1.0148 0.4634 0.3744 0.152 Uiso calc R 1 1 . .
H H25C 1.0208 0.4703 0.2324 0.152 Uiso calc R 1 1 . .
C C26 1.0793(5) 0.6229(3) 0.3278(4) 0.0850(12) Uani d . 1 1 . .
H H26A 1.0369 0.6799 0.3291 0.127 Uiso calc R 1 1 . .
H H26B 1.1632 0.6156 0.2649 0.127 Uiso calc R 1 1 . .
H H26C 1.1543 0.6084 0.4065 0.127 Uiso calc R 1 1 . .

loop_
_atom_site_aniso_label
_atom_site_aniso_U_11
_atom_site_aniso_U_22
_atom_site_aniso_U_33
_atom_site_aniso_U_12
_atom_site_aniso_U_13
_atom_site_aniso_U_23
O1 0.0879(15) 0.0492(13) 0.0877(15) -0.0031(12) 0.0124(12) -0.0062(12)
O2 0.0705(12) 0.0510(13) 0.0906(16) 0.0170(12) -0.0169(11) -0.0032(13)
O3 0.091(3) 0.098(4) 0.147(4) 0.003(3) 0.050(3) 0.008(3)
O3A 0.091(3) 0.098(4) 0.147(4) 0.003(3) 0.050(3) 0.008(3)
O4 0.0530(10) 0.0431(11) 0.0563(10) -0.0014(9) -0.0130(8) -0.0010(9)
O5 0.0729(14) 0.0478(14) 0.122(2) -0.0068(13) 0.0100(13) -0.0097(15)
N1 0.0637(15) 0.0555(16) 0.0823(17) 0.0165(13) 0.0171(12) 0.0104(14)
C1 0.0785(19) 0.0551(19) 0.0496(14) 0.0123(15) 0.0023(13) -0.0106(14)
C2 0.0645(17) 0.062(2) 0.080(2) -0.0001(17) -0.0106(15) -0.0223(19)
C3 0.0655(17) 0.060(2) 0.079(2) -0.0063(16) 0.0204(15) -0.0040(17)
C4 0.085(2) 0.0552(18) 0.0507(14) 0.0045(16) 0.0126(13) -0.0032(14)
C5 0.0621(15) 0.0452(16) 0.0545(15) 0.0085(14) -0.0114(12) 0.0027(14)
C6 0.079(2) 0.0498(19) 0.0622(17) 0.0052(17) -0.0229(15) 0.0032(16)
C7 0.088(2) 0.0491(18) 0.0469(14) 0.0056(16) -0.0193(13) -0.0018(14)
C8 0.0463(12) 0.0452(15) 0.0460(13) 0.0063(12) -0.0065(10) 0.0009(12)
C9 0.0524(13) 0.0479(16) 0.0415(13) 0.0067(12) -0.0027(10) -0.0028(12)
C10 0.0534(14) 0.0478(16) 0.0516(14) 0.0081(13) 0.0027(11) 0.0007(13)
C11 0.0778(18) 0.0543(18) 0.0423(13) 0.0158(16) -0.0083(12) -0.0046(13)
C12 0.0705(17) 0.0562(19) 0.0494(14) 0.0096(16) -0.0157(13) -0.0019(14)
C13 0.0492(13) 0.0487(16) 0.0463(13) 0.0076(13) -0.0091(10) 0.0006(12)
C14 0.0426(12) 0.0424(14) 0.0451(13) -0.0002(12) -0.0041(10) -0.0032(11)
C15 0.0557(14) 0.0477(16) 0.0611(15) -0.0030(14) 0.0123(12) -0.0072(14)
C16 0.0442(13) 0.0497(18) 0.0839(19) -0.0017(13) 0.0047(12) -0.0115(16)
C17 0.0474(12) 0.0474(15) 0.0558(14) 0.0046(13) -0.0097(11) -0.0012(14)
C18 0.0688(17) 0.076(2) 0.0592(16) 0.0125(18) 0.0086(13) 0.0127(16)
C19 0.067(2) 0.067(2) 0.099(3) 0.0136(19) 0.0331(19) 0.006(2)
C20 0.0450(12) 0.0463(16) 0.0586(16) 0.0016(12) -0.0012(11) 0.0023(13)
C21 0.0546(14) 0.0414(15) 0.0601(16) -0.0046(13) -0.0038(12) -0.0011(13)
C22 0.0543(14) 0.0408(15) 0.0597(14) -0.0028(13) 0.0054(11) -0.0013(13)
C23 0.0528(14) 0.0448(17) 0.0614(16) 0.0028(13) 0.0059(12) -0.0001(13)
C24 0.0641(16) 0.0458(17) 0.0671(17) 0.0049(15) 0.0159(13) 0.0026(14)
C25 0.097(3) 0.056(2) 0.158(4) 0.024(2) 0.041(3) 0.012(3)
C26 0.0605(19) 0.081(3) 0.112(3) 0.0096(19) 0.0097(17) 0.012(2)

loop_
_atom_type_symbol
_atom_type_description
_atom_type_scat_dispersion_real
_atom_type_scat_dispersion_imag
_atom_type_scat_source
C C 0.0181 0.0091 'International Tables Vol C Tables 4.2.6.8 and 6.1.1.4'
H H 0.0000 0.0000 'International Tables Vol C Tables 4.2.6.8 and 6.1.1.4'
N N 0.0311 0.0180 'International Tables Vol C Tables 4.2.6.8 and 6.1.1.4'
O O 0.0492 0.0322 'International Tables Vol C Tables 4.2.6.8 and 6.1.1.4'

loop_
_geom_angle_atom_site_label_1
_geom_angle_atom_site_label_2
_geom_angle_atom_site_label_3
_geom_angle
C3 O1 H1A 109.5
C5 O2 H2A 109.5
C21 O4 C14 115.3(2)
C24 N1 C25 118.9(3)
C24 N1 C26 124.9(3)
C25 N1 C26 116.1(3)
C2 C1 C10 114.3(3)
C2 C1 H1B 108.7
C10 C1 H1B 108.7
C2 C1 H1C 108.7
C10 C1 H1C 108.7
H1B C1 H1C 107.6
C3 C2 C1 111.8(3)
C3 C2 H2B 109.3
C1 C2 H2B 109.3
C3 C2 H2C 109.3
C1 C2 H2C 109.3
H2B C2 H2C 107.9
O1 C3 C2 111.6(3)
O1 C3 C4 107.9(3)
C2 C3 C4 109.7(3)
O1 C3 H3A 109.2
C2 C3 H3A 109.2
C4 C3 H3A 109.2
C5 C4 C3 114.7(3)
C5 C4 H4A 108.6
C3 C4 H4A 108.6
C5 C4 H4B 108.6
C3 C4 H4B 108.6
H4A C4 H4B 107.6
O2 C5 C4 110.1(3)
O2 C5 C6 105.8(2)
C4 C5 C6 110.6(3)
O2 C5 C10 108.2(2)
C4 C5 C10 110.8(2)
C6 C5 C10 111.2(3)
C7 C6 C5 113.8(2)
C7 C6 H6A 108.8
C5 C6 H6A 108.8
C7 C6 H6B 108.8
C5 C6 H6B 108.8
H6A C6 H6B 107.7
C6 C7 C8 111.5(3)
C6 C7 H7A 109.3
C8 C7 H7A 109.3
C6 C7 H7B 109.3
C8 C7 H7B 109.3
H7A C7 H7B 108.0
C14 C8 C7 111.8(2)
C14 C8 C9 110.88(19)
C7 C8 C9 111.6(2)
C14 C8 H8A 107.4
C7 C8 H8A 107.4
C9 C8 H8A 107.4
C11 C9 C8 110.4(2)
C11 C9 C10 113.1(2)
C8 C9 C10 112.5(2)
C11 C9 H9A 106.8
C8 C9 H9A 106.8
C10 C9 H9A 106.8
C19 C10 C1 106.9(3)
C19 C10 C9 111.3(3)
C1 C10 C9 112.6(2)
C19 C10 C5 107.4(2)
C1 C10 C5 107.8(3)
C9 C10 C5 110.6(2)
C12 C11 C9 111.5(2)
C12 C11 H11A 109.3
C9 C11 H11A 109.3
C12 C11 H11B 109.3
C9 C11 H11B 109.3
H11A C11 H11B 108.0
C11 C12 C13 113.2(2)
C11 C12 H12A 108.9
C13 C12 H12A 108.9
C11 C12 H12B 108.9
C13 C12 H12B 108.9
H12A C12 H12B 107.7
C18 C13 C12 109.6(3)
C18 C13 C17 113.0(3)
C12 C13 C17 113.0(2)
C18 C13 C14 114.3(2)
C12 C13 C14 108.1(2)
C17 C13 C14 98.5(2)
O4 C14 C8 104.82(18)
O4 C14 C13 108.3(2)
C8 C14 C13 115.1(2)
O4 C14 C15 107.6(2)
C8 C14 C15 116.2(3)
C13 C14 C15 104.5(2)
C16 C15 C14 106.0(2)
C16 C15 H15A 110.5
C14 C15 H15A 110.5
C16 C15 H15B 110.5
C14 C15 H15B 110.5
H15A C15 H15B 108.7
C15 C16 C17 103.4(2)
C15 C16 H16A 111.1
C17 C16 H16A 111.1
C15 C16 H16B 111.1
C17 C16 H16B 111.1
H16A C16 H16B 109.0
C20 C17 C16 108.3(2)
C20 C17 C13 107.9(2)
C16 C17 C13 103.5(3)
C20 C17 H17A 112.2
C16 C17 H17A 112.2
C13 C17 H17A 112.2
C13 C18 H18A 109.5
C13 C18 H18B 109.5
H18A C18 H18B 109.5
C13 C18 H18C 109.5
H18A C18 H18C 109.5
H18B C18 H18C 109.5
O3 C19 O3A 83.9(6)
O3 C19 C10 135.9(5)
O3A C19 C10 126.5(6)
O3 C19 H19A 112.1
O3A C19 H19A 49.4
C10 C19 H19A 112.1
O3 C19 H19B 47.2
O3A C19 H19B 116.8
C10 C19 H19B 116.8
H19A C19 H19B 107.7
C21 C20 C22 118.8(3)
C21 C20 C17 117.7(3)
C22 C20 C17 123.4(2)
C20 C21 O4 125.0(3)
C20 C21 H21A 117.5
O4 C21 H21A 117.5
C23 C22 C20 127.3(3)
C23 C22 H22A 116.4
C20 C22 H22A 116.4
C22 C23 C24 120.8(3)
C22 C23 H23A 119.6
C24 C23 H23A 119.6
O5 C24 N1 121.3(3)
O5 C24 C23 121.3(3)
N1 C24 C23 117.5(3)
N1 C25 H25A 109.5
N1 C25 H25B 109.5
H25A C25 H25B 109.5
N1 C25 H25C 109.5
H25A C25 H25C 109.5
H25B C25 H25C 109.5
N1 C26 H26A 109.5
N1 C26 H26B 109.5
H26A C26 H26B 109.5
N1 C26 H26C 109.5
H26A C26 H26C 109.5
H26B C26 H26C 109.5

loop_
_geom_bond_atom_site_label_1
_geom_bond_atom_site_label_2
_geom_bond_distance
O1 C3 1.432(4)
O1 H1A 0.8200
O2 C5 1.440(4)
O2 H2A 0.8200
O3 C19 1.127(7)
O3A C19 1.169(10)
O4 C21 1.343(4)
O4 C14 1.473(3)
O5 C24 1.219(4)
N1 C24 1.357(4)
N1 C25 1.439(5)
N1 C26 1.455(5)
C1 C2 1.511(5)
C1 C10 1.538(5)
C1 H1B 0.9700
C1 H1C 0.9700
C2 C3 1.500(5)
C2 H2B 0.9700
C2 H2C 0.9700
C3 C4 1.526(5)
C3 H3A 0.9800
C4 C5 1.517(5)
C4 H4A 0.9700
C4 H4B 0.9700
C5 C6 1.519(4)
C5 C10 1.572(4)
C6 C7 1.518(5)
C6 H6A 0.9700
C6 H6B 0.9700
C7 C8 1.534(4)
C7 H7A 0.9700
C7 H7B 0.9700
C8 C14 1.515(4)
C8 C9 1.540(4)
C8 H8A 0.9800
C9 C11 1.535(4)
C9 C10 1.560(4)
C9 H9A 0.9800
C10 C19 1.489(5)
C11 C12 1.525(4)
C11 H11A 0.9700
C11 H11B 0.9700
C12 C13 1.528(4)
C12 H12A 0.9700
C12 H12B 0.9700
C13 C18 1.517(5)
C13 C17 1.543(4)
C13 C14 1.544(4)
C14 C15 1.548(4)
C15 C16 1.540(5)
C15 H15A 0.9700
C15 H15B 0.9700
C16 C17 1.541(5)
C16 H16A 0.9700
C16 H16B 0.9700
C17 C20 1.506(4)
C17 H17A 0.9800
C18 H18A 0.9600
C18 H18B 0.9600
C18 H18C 0.9600
C19 H19A 0.9300
C19 H19B 0.9300
C20 C21 1.342(4)
C20 C22 1.441(4)
C21 H21A 0.9300
C22 C23 1.331(4)
C22 H22A 0.9300
C23 C24 1.477(4)
C23 H23A 0.9300
C25 H25A 0.9600
C25 H25B 0.9600
C25 H25C 0.9600
C26 H26A 0.9600
C26 H26B 0.9600
C26 H26C 0.9600

loop_
_geom_hbond_atom_site_label_D
_geom_hbond_atom_site_label_H
_geom_hbond_atom_site_label_A
_geom_hbond_site_symmetry_A
_geom_hbond_distance_DH
_geom_hbond_distance_HA
_geom_hbond_distance_DA
_geom_hbond_angle_DHA
O1 H1A O5 1_565 0.820 1.970 2.790(3) 178.4
C25 H25C O1 1_645 0.96 2.64 3.513(3) 152

loop_
_geom_torsion_atom_site_label_1
_geom_torsion_atom_site_label_2
_geom_torsion_atom_site_label_3
_geom_torsion_atom_site_label_4
_geom_torsion
C10 C1 C2 C3 57.5(4)
C1 C2 C3 O1 65.9(4)
C1 C2 C3 C4 -53.7(4)
O1 C3 C4 C5 -67.4(4)
C2 C3 C4 C5 54.5(4)
C3 C4 C5 O2 65.0(3)
C3 C4 C5 C6 -178.4(3)
C3 C4 C5 C10 -54.7(4)
O2 C5 C6 C7 -171.6(3)
C4 C5 C6 C7 69.2(4)
C10 C5 C6 C7 -54.3(4)
C5 C6 C7 C8 55.2(4)
C6 C7 C8 C14 -178.7(3)
C6 C7 C8 C9 -53.8(3)
C14 C8 C9 C11 -53.4(3)
C7 C8 C9 C11 -178.7(3)
C14 C8 C9 C10 179.2(2)
C7 C8 C9 C10 53.9(3)
C2 C1 C10 C19 -170.2(3)
C2 C1 C10 C9 67.3(4)
C2 C1 C10 C5 -55.0(3)
C11 C9 C10 C19 -59.4(3)
C8 C9 C10 C19 66.6(3)
C11 C9 C10 C1 60.6(3)
C8 C9 C10 C1 -173.4(2)
C11 C9 C10 C5 -178.6(2)
C8 C9 C10 C5 -52.7(3)
O2 C5 C10 C19 46.2(3)
C4 C5 C10 C19 167.0(3)
C6 C5 C10 C19 -69.6(4)
O2 C5 C10 C1 -68.6(3)
C4 C5 C10 C1 52.2(3)
C6 C5 C10 C1 175.6(2)
O2 C5 C10 C9 167.8(2)
C4 C5 C10 C9 -71.4(3)
C6 C5 C10 C9 52.0(3)
C8 C9 C11 C12 55.2(3)
C10 C9 C11 C12 -177.7(3)
C9 C11 C12 C13 -57.2(4)
C11 C12 C13 C18 -71.4(3)
C11 C12 C13 C17 161.6(3)
C11 C12 C13 C14 53.8(3)
C21 O4 C14 C8 -166.9(2)
C21 O4 C14 C13 -43.6(3)
C21 O4 C14 C15 68.8(3)
C7 C8 C14 O4 -61.5(3)
C9 C8 C14 O4 173.3(2)
C7 C8 C14 C13 179.7(2)
C9 C8 C14 C13 54.5(3)
C7 C8 C14 C15 57.1(3)
C9 C8 C14 C15 -68.1(3)
C18 C13 C14 O4 -47.9(3)
C12 C13 C14 O4 -170.2(2)
C17 C13 C14 O4 72.2(2)
C18 C13 C14 C8 69.0(4)
C12 C13 C14 C8 -53.3(3)
C17 C13 C14 C8 -170.9(2)
C18 C13 C14 C15 -162.4(3)
C12 C13 C14 C15 75.3(3)
C17 C13 C14 C15 -42.3(3)
O4 C14 C15 C16 -93.9(3)
C8 C14 C15 C16 149.1(2)
C13 C14 C15 C16 21.1(3)
C14 C15 C16 C17 9.2(3)
C15 C16 C17 C20 78.0(3)
C15 C16 C17 C13 -36.4(3)
C18 C13 C17 C20 55.1(3)
C12 C13 C17 C20 -179.8(2)
C14 C13 C17 C20 -66.0(3)
C18 C13 C17 C16 169.7(2)
C12 C13 C17 C16 -65.2(3)
C14 C13 C17 C16 48.6(3)
C1 C10 C19 O3 -147.7(7)
C9 C10 C19 O3 -24.3(8)
C5 C10 C19 O3 96.8(7)
C1 C10 C19 O3A -22.8(8)
C9 C10 C19 O3A 100.6(7)
C5 C10 C19 O3A -138.3(7)
C16 C17 C20 C21 -77.4(3)
C13 C17 C20 C21 34.0(4)
C16 C17 C20 C22 99.9(3)
C13 C17 C20 C22 -148.8(3)
C22 C20 C21 O4 -177.6(3)
C17 C20 C21 O4 -0.2(5)
C14 O4 C21 C20 5.0(4)
C21 C20 C22 C23 172.7(3)
C17 C20 C22 C23 -4.5(5)
C20 C22 C23 C24 -179.5(3)
C25 N1 C24 O5 -1.4(5)
C26 N1 C24 O5 173.2(4)
C25 N1 C24 C23 178.1(4)
C26 N1 C24 C23 -7.3(5)
C22 C23 C24 O5 -24.2(5)
C22 C23 C24 N1 156.4(3)
